data_1532444
loop_
_publ_author_name
'Zinchenko, V.F.'
'Zakharenko, M.I.'
'Efryushina, N.P.'
'Markiv, V.Ya.'
'Belyavina, N.M.'
'Eryomin, O.G.'
'Mozkova, O.V.'

_publ_section_title
;
 Synthesis, structure and optical properties of Eu F3 film-forming
 material
;
_journal_name_full 'Journal of Alloys Compd.'
_journal_page_first 1
_journal_page_last 3
_journal_volume 347
_journal_year 2002
_chemical_formula_sum 'Eu F3'
_space_group_IT_number 62
_symmetry_space_group_name_Hall '-P 2ac 2n'
_symmetry_space_group_name_H-M 'P n m a'
_cell_angle_alpha 90
_cell_angle_beta 90
_cell_angle_gamma 90
_cell_formula_units_Z 4
_cell_length_a 6.616
_cell_length_b 7.013
_cell_length_c 4.392
_cell_volume 203.780
_citation_journal_id_ASTM JALCEU
_cod_data_source_file Zinchenko_JALCEU_2002_599.cif
_cod_data_source_block Eu1F3
_cod_original_cell_volume 203.7801
_cod_original_formula_sum 'Eu1 F3'
_cod_database_code 1532444

loop_
_symmetry_equiv_pos_as_xyz
x,y,z
-x+1/2,-y,z+1/2
x+1/2,-y+1/2,-z+1/2
-x,y+1/2,-z
-x,-y,-z
x-1/2,y,-z-1/2
-x-1/2,y-1/2,z-1/2
x,-y-1/2,z

loop_
_atom_site_label
_atom_site_type_symbol
_atom_site_fract_x
_atom_site_fract_y
_atom_site_fract_z
_atom_site_occupancy
_atom_site_U_iso_or_equiv
Eu1 Eu+3 0.365 0.25 0.063 1 0.0
F1 F-1 0.522 0.25 0.576 1 0.0
F2 F-1 0.171 0.065 0.393 1 0.0
